data_7010831
loop_
_publ_author_name
'Ball, Rachel J.'
'Genge, Anthony R. J.'
'Radford, Alison L.'
'Skelton, Brian W.'
'Tolhurst, Vicki-Anne'
'White, Allan H.'

_publ_section_title
;
 Complexes of late transition metals containing the mixed donor ligands
 2,6-(RSCH2)2C5H3N (R = Ph, Me): Crystal structures of
 [{Cu(2,6-(PhSCH2)2C5H3N)(&#x00B5;-X)}2] (X = Cl, Br) and
 [Ni(2,6-(PhSCH2)2C5H3N)Br2]
;
_journal_issue 19
_journal_name_full 'Journal of the Chemical Society, Dalton Transactions'
_journal_page_first 2807
_journal_paper_doi 10.1039/b104332n
_journal_year 2001
_chemical_formula_moiety 'C19 H17 Br2 N Ni S2 '
_chemical_formula_sum 'C19 H17 Br2 N Ni S2'
_chemical_formula_weight 541.98
_space_group_IT_number 2
_symmetry_cell_setting triclinic
_symmetry_Int_Tables_number 2
_symmetry_space_group_name_Hall '-P 1'
_symmetry_space_group_name_H-M 'P -1'
_audit_creation_date 2001-05-15
_audit_creation_method 'by teXsan for Windows v1.06'
_audit_update_record
;
?
;
_cell_angle_alpha 95.86(3)
_cell_angle_beta 109.48(3)
_cell_angle_gamma 99.24(2)
_cell_formula_units_Z 2
_cell_length_a 8.294(3)
_cell_length_b 17.025(4)
_cell_length_c 7.520(4)
_cell_measurement_reflns_used 19
_cell_measurement_temperature 150.1
_cell_measurement_theta_max 9.0
_cell_measurement_theta_min 7.0
_cell_volume 974.2(7)
_computing_cell_refinement 'MSC/AFC Diffractometer Control'
_computing_data_collection 'MSC/AFC Diffractometer Control'
_computing_data_reduction 'teXsan for Windows version 1.06 (MSC, 1997-1999)'
_computing_publication_material 'teXsan for Windows version 1.06 (MSC, 1997-1999)'
_computing_structure_refinement 'teXsan for Windows version 1.06 (MSC, 1997-1999)'
_computing_structure_solution
;
DIRDIF92 PATTY (Beurskens, 1992)
;
_diffrn_ambient_temperature 150.1
_diffrn_measurement_device_type 'Rigaku AFC7S'
_diffrn_measurement_method \w-2\q
_diffrn_orient_matrix_UB_11 -0.07705
_diffrn_orient_matrix_UB_12 -0.00475
_diffrn_orient_matrix_UB_13 0.07784
_diffrn_orient_matrix_UB_21 -0.06627
_diffrn_orient_matrix_UB_22 0.03835
_diffrn_orient_matrix_UB_23 -0.07031
_diffrn_orient_matrix_UB_31 -0.08224
_diffrn_orient_matrix_UB_32 -0.04636
_diffrn_orient_matrix_UB_33 -0.09729
_diffrn_radiation_detector 'scintillation counter'
_diffrn_radiation_monochromator graphite
_diffrn_radiation_source 'fine-focus sealed tube'
_diffrn_radiation_type 'Mo K\a'
_diffrn_radiation_wavelength 0.7107
_diffrn_reflns_av_R_equivalents 0.04333
_diffrn_reflns_limit_h_max 9
_diffrn_reflns_limit_h_min 0
_diffrn_reflns_limit_k_max 19
_diffrn_reflns_limit_k_min -20
_diffrn_reflns_limit_l_max 8
_diffrn_reflns_limit_l_min -8
_diffrn_reflns_number 3672
_diffrn_reflns_reduction_process 'Lp corrections applied'
_diffrn_reflns_theta_max 25.00
_diffrn_reflns_theta_min 2.46
_diffrn_standards_decay_% -0.40
_diffrn_standards_interval_count 150
_diffrn_standards_number 3
_exptl_absorpt_coefficient_mu 5.326
_exptl_absorpt_correction_T_max 1.000
_exptl_absorpt_correction_T_min 0.597
_exptl_absorpt_correction_type
;
\y scans (North,Phillips & Matthews, 1968)
;
_exptl_crystal_colour orange
_exptl_crystal_density_diffrn 1.848
_exptl_crystal_density_meas ?
_exptl_crystal_description plate
_exptl_crystal_F_000 536.00
_exptl_crystal_size_max 0.40
_exptl_crystal_size_mid 0.17
_exptl_crystal_size_min 0.06
_refine_diff_density_max 0.65
_refine_diff_density_min -0.87
_refine_ls_extinction_method none
_refine_ls_goodness_of_fit_all 1.538
_refine_ls_goodness_of_fit_ref 1.540
_refine_ls_hydrogen_treatment noref
_refine_ls_matrix_type full
_refine_ls_number_constraints 0
_refine_ls_number_parameters 226
_refine_ls_number_reflns 2275
_refine_ls_number_restraints 0
_refine_ls_R_factor_all 0.0365
_refine_ls_R_factor_gt 0.0370
_refine_ls_shift/su_max 0.0000
_refine_ls_shift/su_mean 0.0001
_refine_ls_structure_factor_coef F
_refine_ls_weighting_details 'w = 1/[\s^2^(Fo) + 0.00002|Fo|^2^]'
_refine_ls_weighting_scheme sigma
_refine_ls_wR_factor_all 0.0410
_refine_ls_wR_factor_ref 0.0410
_reflns_number_gt 2275
_reflns_number_total 3412
_reflns_threshold_expression I>2.00\s(I)
_cod_data_source_file b104332n.txt
_cod_data_source_block '_rb14'
_cod_original_sg_symbol_H-M 'P -1       '
_cod_original_formula_sum 'C19 H17 Br2 N Ni S2 '
_cod_database_code 7010831

loop_
_symmetry_equiv_pos_as_xyz
'   +x,   +y,   +z'
'   -x,   -y,   -z'

loop_
_atom_site_label
_atom_site_fract_x
_atom_site_fract_y
_atom_site_fract_z
_atom_site_U_iso_or_equiv
_atom_site_occupancy
_atom_site_refinement_flags
_atom_site_adp_type
_atom_site_calc_flag
_atom_site_calc_attached_atom
Br(1) 0.20406(7) 0.04136(3) 0.36474(8) 0.0206(2) 1.000 . Uani d ?
Br(2) 0.15806(7) 0.26128(4) 0.45362(9) 0.0254(2) 1.000 . Uani d ?
Ni(1) 0.30499(9) 0.17620(4) 0.3115(1) 0.0161(2) 1.000 . Uani d ?
S(1) 0.5731(2) 0.22020(9) 0.5800(2) 0.0199(4) 1.000 . Uani d ?
S(2) 0.1058(2) 0.17056(9) -0.0025(2) 0.0205(4) 1.000 . Uani d ?
N(1) 0.4659(5) 0.1404(3) 0.1761(6) 0.017(1) 1.000 . Uani d ?
C(1) 0.6910(7) 0.1540(3) 0.4942(8) 0.018(1) 1.000 . Uani d ?
C(2) 0.2198(7) 0.1217(4) -0.1323(8) 0.023(2) 1.000 . Uani d ?
C(3) 0.4056(7) 0.1179(3) -0.0168(8) 0.016(1) 1.000 . Uani d ?
C(4) 0.5099(7) 0.0884(3) -0.1082(8) 0.020(2) 1.000 . Uani d ?
C(5) 0.6766(7) 0.0821(3) -0.0036(8) 0.024(2) 1.000 . Uani d ?
C(6) 0.7389(7) 0.1045(3) 0.1946(8) 0.018(1) 1.000 . Uani d ?
C(7) 0.6298(7) 0.1332(3) 0.2785(8) 0.018(2) 1.000 . Uani d ?
C(11) 0.6513(7) 0.3156(3) 0.5305(8) 0.022(2) 1.000 . Uani d ?
C(12) 0.7528(7) 0.3262(4) 0.4157(9) 0.027(2) 1.000 . Uani d ?
C(13) 0.8093(8) 0.4038(4) 0.3865(9) 0.031(2) 1.000 . Uani d ?
C(14) 0.7682(8) 0.4708(4) 0.4698(9) 0.035(2) 1.000 . Uani d ?
C(15) 0.6659(8) 0.4584(4) 0.5824(9) 0.032(2) 1.000 . Uani d ?
C(16) 0.6072(8) 0.3827(4) 0.6137(8) 0.027(2) 1.000 . Uani d ?
C(21) 0.1570(7) 0.2728(3) -0.0253(7) 0.019(2) 1.000 . Uani d ?
C(22) 0.3263(8) 0.3126(4) 0.0027(9) 0.030(2) 1.000 . Uani d ?
C(23) 0.3573(9) 0.3946(4) -0.0131(9) 0.036(2) 1.000 . Uani d ?
C(24) 0.219(1) 0.4353(4) -0.0528(9) 0.041(2) 1.000 . Uani d ?
C(25) 0.0548(9) 0.3966(4) -0.080(1) 0.043(2) 1.000 . Uani d ?
C(26) 0.0220(8) 0.3150(4) -0.0620(9) 0.034(2) 1.000 . Uani d ?
H(1A) 0.8128 0.1762 0.5453 0.038 1.000 . Uiso c ?
H(1B) 0.6513 0.0955 0.5101 0.038 1.000 . Uiso c ?
H(2A) 0.2133 0.1487 -0.2595 0.038 1.000 . Uiso c ?
H(2B) 0.1518 0.0641 -0.2027 0.038 1.000 . Uiso c ?
H(4) 0.4542 0.0686 -0.2505 0.038 1.000 . Uiso c ?
H(5) 0.7587 0.0528 -0.0823 0.038 1.000 . Uiso c ?
H(6) 0.8629 0.0971 0.2860 0.038 1.000 . Uiso c ?
H(12) 0.7899 0.2792 0.3494 0.038 1.000 . Uiso c ?
H(13) 0.8820 0.4082 0.2878 0.038 1.000 . Uiso c ?
H(14) 0.7947 0.5230 0.4469 0.038 1.000 . Uiso c ?
H(15) 0.6208 0.5056 0.6422 0.038 1.000 . Uiso c ?
H(16) 0.5252 0.3806 0.7048 0.038 1.000 . Uiso c ?
H(22) 0.4125 0.2719 0.0060 0.038 1.000 . Uiso c ?
H(23) 0.4904 0.4104 0.0039 0.038 1.000 . Uiso c ?
H(24) 0.2383 0.4972 -0.0592 0.038 1.000 . Uiso c ?
H(25) -0.0381 0.4243 -0.0823 0.038 1.000 . Uiso c ?
H(26) -0.1057 0.2935 -0.0862 0.038 1.000 . Uiso c ?

loop_
_atom_site_aniso_label
_atom_site_aniso_U_11
_atom_site_aniso_U_22
_atom_site_aniso_U_33
_atom_site_aniso_U_12
_atom_site_aniso_U_13
_atom_site_aniso_U_23
Br(1) 0.0232(3) 0.0182(3) 0.0214(3) 0.0028(2) 0.0099(3) 0.0041(2)
Br(2) 0.0227(3) 0.0294(4) 0.0268(3) 0.0091(3) 0.0120(3) -0.0005(3)
Ni(1) 0.0159(4) 0.0173(4) 0.0168(4) 0.0039(3) 0.0077(3) 0.0028(3)
S(1) 0.0204(7) 0.0224(8) 0.0178(7) 0.0043(6) 0.0082(6) 0.0028(6)
S(2) 0.0156(7) 0.0239(8) 0.0227(8) 0.0053(6) 0.0065(6) 0.0056(6)
N(1) 0.016(2) 0.013(3) 0.024(3) 0.003(2) 0.012(2) 0.005(2)
C(1) 0.016(3) 0.016(3) 0.022(3) 0.008(2) 0.005(2) 0.004(2)
C(2) 0.021(3) 0.026(4) 0.020(3) 0.005(3) 0.008(3) -0.005(3)
C(3) 0.024(3) 0.008(3) 0.016(3) 0.001(2) 0.008(2) 0.004(2)
C(4) 0.025(3) 0.016(3) 0.021(3) 0.002(2) 0.011(3) 0.002(2)
C(5) 0.026(3) 0.018(3) 0.030(4) -0.004(3) 0.017(3) -0.002(3)
C(6) 0.013(3) 0.015(3) 0.027(3) 0.004(2) 0.006(2) -0.000(2)
C(7) 0.017(3) 0.016(3) 0.018(3) 0.001(2) 0.003(2) 0.002(2)
C(11) 0.017(3) 0.017(3) 0.026(3) 0.002(2) 0.002(3) 0.001(3)
C(12) 0.019(3) 0.025(4) 0.033(4) 0.002(3) 0.008(3) 0.001(3)
C(13) 0.027(3) 0.025(4) 0.036(4) -0.003(3) 0.008(3) 0.003(3)
C(14) 0.036(4) 0.018(4) 0.038(4) 0.000(3) -0.001(3) 0.008(3)
C(15) 0.029(3) 0.031(4) 0.030(4) 0.013(3) 0.001(3) -0.001(3)
C(16) 0.031(3) 0.025(4) 0.023(3) 0.014(3) 0.006(3) 0.002(3)
C(21) 0.031(3) 0.018(3) 0.009(3) 0.007(3) 0.005(3) 0.005(2)
C(22) 0.038(4) 0.019(4) 0.037(4) 0.005(3) 0.020(3) 0.007(3)
C(23) 0.048(4) 0.031(4) 0.036(4) 0.006(3) 0.023(4) 0.006(3)
C(24) 0.066(5) 0.024(4) 0.023(4) 0.007(4) 0.006(4) 0.001(3)
C(25) 0.040(4) 0.039(5) 0.039(4) 0.021(4) -0.005(4) 0.004(4)
C(26) 0.021(3) 0.026(4) 0.043(4) 0.009(3) -0.004(3) 0.000(3)

loop_
_atom_type_symbol
_atom_type_oxidation_number
_atom_type_number_in_cell
_atom_type_scat_dispersion_real
_atom_type_scat_dispersion_imag
_atom_type_scat_source
C 0 38 0.002 0.002
;International Tables for Crystallography
(1992, Vol. C, Table 6.1.1.2)
;
H 0 34 0.000 0.000
;International Tables for Crystallography
(1992, Vol. C, Table 6.1.1.2)
;
N 0 2 0.004 0.003
;International Tables for Crystallography
(1992, Vol. C, Table 6.1.1.2)
;
S 0 4 0.110 0.124
;International Tables for Crystallography
(1992, Vol. C, Table 6.1.1.2)
;
Ni 0 2 0.285 1.113
;International Tables for Crystallography
(1992, Vol. C, Tables 4.2.6.8 and 6.1.1.1)
;
Br 0 4 -0.374 2.456
;International Tables for Crystallography
(1992, Vol. C, Tables 4.2.6.8 and 6.1.1.1)
;

loop_
_geom_angle_atom_site_label_1
_geom_angle_atom_site_label_2
_geom_angle_atom_site_label_3
_geom_angle
_geom_angle_site_symmetry_1
_geom_angle_site_symmetry_2
_geom_angle_site_symmetry_3
_geom_angle_publ_flag
Br(1) Ni(1) Br(2) 104.57(5) . . . ?
Br(1) Ni(1) S(1) 101.31(7) . . . ?
Br(1) Ni(1) S(2) 99.50(7) . . . ?
Br(1) Ni(1) N(1) 94.5(2) . . . ?
Br(2) Ni(1) S(1) 91.89(6) . . . ?
Br(2) Ni(1) S(2) 92.96(6) . . . ?
Br(2) Ni(1) N(1) 160.9(2) . . . ?
S(1) Ni(1) S(2) 156.69(7) . . . ?
S(1) Ni(1) N(1) 83.3(2) . . . ?
S(2) Ni(1) N(1) 84.7(2) . . . ?
Ni(1) S(1) C(1) 95.5(2) . . . ?
Ni(1) S(1) C(11) 100.6(2) . . . ?
C(1) S(1) C(11) 103.9(3) . . . ?
Ni(1) S(2) C(2) 98.3(2) . . . ?
Ni(1) S(2) C(21) 99.1(2) . . . ?
C(2) S(2) C(21) 103.4(3) . . . ?
Ni(1) N(1) C(3) 120.6(4) . . . ?
Ni(1) N(1) C(7) 120.6(5) . . . ?
C(3) N(1) C(7) 118.6(5) . . . ?
S(1) C(1) C(7) 114.2(5) . . . ?
S(1) C(1) H(1A) 110.4 . . . no
S(1) C(1) H(1B) 110.7 . . . no
C(7) C(1) H(1A) 110.1 . . . no
C(7) C(1) H(1B) 93.4 . . . no
H(1A) C(1) H(1B) 117.1 . . . no
S(2) C(2) C(3) 115.6(5) . . . ?
S(2) C(2) H(2A) 110.0 . . . no
S(2) C(2) H(2B) 112.5 . . . no
C(3) C(2) H(2A) 111.2 . . . no
C(3) C(2) H(2B) 108.9 . . . no
H(2A) C(2) H(2B) 97.1 . . . no
N(1) C(3) C(2) 119.2(6) . . . ?
N(1) C(3) C(4) 120.9(6) . . . ?
C(2) C(3) C(4) 119.8(6) . . . ?
C(3) C(4) C(5) 120.1(6) . . . ?
C(3) C(4) H(4) 117.0 . . . no
C(5) C(4) H(4) 122.7 . . . no
C(4) C(5) C(6) 119.3(6) . . . ?
C(4) C(5) H(5) 118.9 . . . no
C(6) C(5) H(5) 121.6 . . . no
C(5) C(6) C(7) 118.4(6) . . . ?
C(5) C(6) H(6) 123.5 . . . no
C(7) C(6) H(6) 118.0 . . . no
N(1) C(7) C(1) 117.8(6) . . . ?
N(1) C(7) C(6) 122.7(6) . . . ?
C(1) C(7) C(6) 119.4(6) . . . ?
S(1) C(11) C(12) 123.4(5) . . . ?
S(1) C(11) C(16) 116.8(6) . . . ?
C(12) C(11) C(16) 119.8(7) . . . ?
C(11) C(12) C(13) 119.1(7) . . . ?
C(11) C(12) H(12) 123.9 . . . no
C(13) C(12) H(12) 117.0 . . . no
C(12) C(13) C(14) 121.6(7) . . . ?
C(12) C(13) H(13) 116.0 . . . no
C(14) C(13) H(13) 122.3 . . . no
C(13) C(14) C(15) 118.1(7) . . . ?
C(13) C(14) H(14) 124.8 . . . no
C(15) C(14) H(14) 116.8 . . . no
C(14) C(15) C(16) 121.9(7) . . . ?
C(14) C(15) H(15) 122.8 . . . no
C(16) C(15) H(15) 115.2 . . . no
C(11) C(16) C(15) 119.5(7) . . . ?
C(11) C(16) H(16) 125.4 . . . no
C(15) C(16) H(16) 115.1 . . . no
S(2) C(21) C(22) 122.6(6) . . . ?
S(2) C(21) C(26) 117.2(6) . . . ?
C(22) C(21) C(26) 120.1(7) . . . ?
C(21) C(22) C(23) 119.2(7) . . . ?
C(21) C(22) H(22) 112.4 . . . no
C(23) C(22) H(22) 127.1 . . . no
C(22) C(23) C(24) 119.5(8) . . . ?
C(22) C(23) H(23) 105.8 . . . no
C(24) C(23) H(23) 134.7 . . . no
C(23) C(24) C(25) 121.1(8) . . . ?
C(23) C(24) H(24) 121.4 . . . no
C(25) C(24) H(24) 117.5 . . . no
C(24) C(25) C(26) 120.1(8) . . . ?
C(24) C(25) H(25) 123.1 . . . no
C(26) C(25) H(25) 115.3 . . . no
C(21) C(26) C(25) 119.9(7) . . . ?
C(21) C(26) H(26) 128.0 . . . no
C(25) C(26) H(26) 112.0 . . . no

loop_
_geom_bond_atom_site_label_1
_geom_bond_atom_site_label_2
_geom_bond_distance
_geom_bond_site_symmetry_1
_geom_bond_site_symmetry_2
_geom_bond_publ_flag
Br(1) Ni(1) 2.434(1) . . ?
Br(2) Ni(1) 2.417(1) . . ?
Ni(1) S(1) 2.397(2) . . ?
Ni(1) S(2) 2.370(2) . . ?
Ni(1) N(1) 2.057(5) . . ?
S(1) C(1) 1.807(6) . . ?
S(1) C(11) 1.772(7) . . ?
S(2) C(2) 1.799(7) . . ?
S(2) C(21) 1.765(7) . . ?
N(1) C(3) 1.357(8) . . ?
N(1) C(7) 1.352(8) . . ?
C(1) C(7) 1.514(9) . . ?
C(1) H(1A) 0.95 . . no
C(1) H(1B) 1.03 . . no
C(2) C(3) 1.512(9) . . ?
C(2) H(2A) 1.09 . . no
C(2) H(2B) 1.04 . . no
C(3) C(4) 1.392(9) . . ?
C(4) C(5) 1.37(1) . . ?
C(4) H(4) 1.01 . . no
C(5) C(6) 1.39(1) . . ?
C(5) H(5) 1.18 . . no
C(6) C(7) 1.384(9) . . ?
C(6) H(6) 1.07 . . no
C(11) C(12) 1.398(9) . . ?
C(11) C(16) 1.40(1) . . ?
C(12) C(13) 1.39(1) . . ?
C(12) H(12) 1.04 . . no
C(13) C(14) 1.39(1) . . ?
C(13) H(13) 1.10 . . no
C(14) C(15) 1.39(1) . . ?
C(14) H(14) 0.93 . . no
C(15) C(16) 1.38(1) . . ?
C(15) H(15) 1.06 . . no
C(16) H(16) 1.11 . . no
C(21) C(22) 1.39(1) . . ?
C(21) C(26) 1.39(1) . . ?
C(22) C(23) 1.40(1) . . ?
C(22) H(22) 1.07 . . no
C(23) C(24) 1.40(1) . . ?
C(23) H(23) 1.05 . . no
C(24) C(25) 1.35(1) . . ?
C(24) H(24) 1.05 . . no
C(25) C(26) 1.40(1) . . ?
C(25) H(25) 0.96 . . no
C(26) H(26) 1.01 . . no

loop_
_geom_contact_atom_site_label_1
_geom_contact_atom_site_label_2
_geom_contact_distance
_geom_contact_site_symmetry_1
_geom_contact_site_symmetry_2
_geom_contact_publ_flag
S(1) C(4) 3.511(7) . 1_556 no
C(3) C(5) 3.39(1) . 2_655 no
C(4) C(5) 3.38(1) . 2_655 no
C(4) C(6) 3.458(9) . 2_655 no
C(4) C(4) 3.57(1) . 2_655 no
C(11) C(26) 3.55(1) . 1_656 no
C(11) C(25) 3.58(1) . 1_656 no
C(13) C(14) 3.55(1) . 2_766 no
C(15) C(15) 3.23(1) . 2_666 no
C(15) C(24) 3.55(1) . 2_666 no

loop_
_geom_torsion_atom_site_label_1
_geom_torsion_atom_site_label_2
_geom_torsion_atom_site_label_3
_geom_torsion_atom_site_label_4
_geom_torsion_site_symmetry_1
_geom_torsion_site_symmetry_2
_geom_torsion_site_symmetry_3
_geom_torsion_site_symmetry_4
_geom_torsion
_geom_torsion_publ_flag
Br(1) Ni(1) S(1) C(1) . . . . 71.2(2) no
Br(1) Ni(1) S(1) C(11) . . . . 176.4(2) no
Br(1) Ni(1) S(2) C(2) . . . . -83.6(2) no
Br(1) Ni(1) S(2) C(21) . . . . 171.3(2) no
Br(1) Ni(1) N(1) C(3) . . . . 91.0(5) no
Br(1) Ni(1) N(1) C(7) . . . . -84.2(5) no
Br(2) Ni(1) S(1) C(1) . . . . 176.4(2) no
Br(2) Ni(1) S(1) C(11) . . . . -78.3(2) no
Br(2) Ni(1) S(2) C(2) . . . . 171.1(2) no
Br(2) Ni(1) S(2) C(21) . . . . 66.0(2) no
Br(2) Ni(1) N(1) C(3) . . . . -91.8(7) no
Br(2) Ni(1) N(1) C(7) . . . . 92.9(7) no
Ni(1) S(1) C(1) C(7) . . . . 28.9(5) no
Ni(1) S(1) C(11) C(12) . . . . -87.1(6) no
Ni(1) S(1) C(11) C(16) . . . . 93.2(5) no
Ni(1) S(2) C(2) C(3) . . . . -12.5(6) no
Ni(1) S(2) C(21) C(22) . . . . 55.0(6) no
Ni(1) S(2) C(21) C(26) . . . . -121.3(6) no
Ni(1) N(1) C(3) C(2) . . . . 1.7(8) no
Ni(1) N(1) C(3) C(4) . . . . -175.6(5) no
Ni(1) N(1) C(7) C(1) . . . . -1.2(8) no
Ni(1) N(1) C(7) C(6) . . . . 175.8(5) no
S(1) Ni(1) S(2) C(2) . . . . 69.3(3) no
S(1) Ni(1) S(2) C(21) . . . . -35.8(3) no
S(1) Ni(1) N(1) C(3) . . . . -168.1(5) no
S(1) Ni(1) N(1) C(7) . . . . 16.7(5) no
S(1) C(1) C(7) N(1) . . . . -22.3(8) no
S(1) C(1) C(7) C(6) . . . . 160.5(5) no
S(1) C(11) C(12) C(13) . . . . -179.5(6) no
S(1) C(11) C(16) C(15) . . . . 179.2(6) no
S(2) Ni(1) S(1) C(1) . . . . -81.6(3) no
S(2) Ni(1) S(1) C(11) . . . . 23.6(3) no
S(2) Ni(1) N(1) C(3) . . . . -8.1(5) no
S(2) Ni(1) N(1) C(7) . . . . 176.6(5) no
S(2) C(2) C(3) N(1) . . . . 8.9(8) no
S(2) C(2) C(3) C(4) . . . . -173.8(5) no
S(2) C(21) C(22) C(23) . . . . -178.4(6) no
S(2) C(21) C(26) C(25) . . . . 179.4(6) no
N(1) Ni(1) S(1) C(1) . . . . -22.1(3) no
N(1) Ni(1) S(1) C(11) . . . . 83.2(3) no
N(1) Ni(1) S(2) C(2) . . . . 10.0(3) no
N(1) Ni(1) S(2) C(21) . . . . -95.1(3) no
N(1) C(3) C(4) C(5) . . . . -0(1) no
N(1) C(7) C(6) C(5) . . . . -0(1) no
C(1) S(1) C(11) C(12) . . . . 11.3(7) no
C(1) S(1) C(11) C(16) . . . . -168.4(5) no
C(1) C(7) N(1) C(3) . . . . -176.6(6) no
C(1) C(7) C(6) C(5) . . . . 177.0(6) no
C(2) S(2) C(21) C(22) . . . . -45.8(7) no
C(2) S(2) C(21) C(26) . . . . 137.9(6) no
C(2) C(3) N(1) C(7) . . . . 177.1(6) no
C(2) C(3) C(4) C(5) . . . . -177.8(7) no
C(3) N(1) C(7) C(6) . . . . 0(1) no
C(3) C(2) S(2) C(21) . . . . 89.0(6) no
C(3) C(4) C(5) C(6) . . . . 1(1) no
C(4) C(3) N(1) C(7) . . . . -0.2(9) no
C(4) C(5) C(6) C(7) . . . . -1(1) no
C(7) C(1) S(1) C(11) . . . . -73.5(5) no
C(11) C(12) C(13) C(14) . . . . 1(1) no
C(11) C(16) C(15) C(14) . . . . 0(1) no
C(12) C(11) C(16) C(15) . . . . -0(1) no
C(12) C(13) C(14) C(15) . . . . -1(1) no
C(13) C(12) C(11) C(16) . . . . 0(1) no
C(13) C(14) C(15) C(16) . . . . 1(1) no
C(21) C(22) C(23) C(24) . . . . 1(1) no
C(21) C(26) C(25) C(24) . . . . -3(1) no
C(22) C(21) C(26) C(25) . . . . 3(1) no
C(22) C(23) C(24) C(25) . . . . -1(1) no
C(23) C(22) C(21) C(26) . . . . -2(1) no
C(23) C(24) C(25) C(26) . . . . 2(1) no
